data_2010788
loop_
_publ_author_name
'Xiang, Ping'
'Chen, Ying'
'Shen, Xu-Jie'
'Chen, Hui-Lan'
'Duan, Chun-Ying'

_publ_section_title
;
 Aqua(<i>n</i>-hexyl)[3,3'-(propane-1,3-diyldinitrilo)bis(butan-2-one)
 dioximato-\k^4^<i>N</i>]cobalt(III) perchlorate
;
_journal_issue 4
_journal_name_full 'Acta Crystallographica Section C'
_journal_page_first 421
_journal_page_last 422
_journal_paper_doi 10.1107/S010827019901673X
_journal_volume 56
_journal_year 2000
_chemical_formula_iupac '[Co (C11 H19 N4 O2) (C6 H13) H2 O] Cl O4'
_chemical_formula_moiety 'C17 H34 Co N4 O3 + , Cl O4 -'
_chemical_formula_sum 'C17 H34 Cl Co N4 O7'
_chemical_formula_weight 500.86
_chemical_name_systematic
;
Aqua(n-hexyl)[3,3'-(propane-1,3-diyldinitrilo)bis(butan-2-one)
dioximato-\k^4^-N]cobalt(III) perchlorate
;
_space_group_IT_number 148
_symmetry_cell_setting trigonal
_symmetry_space_group_name_Hall '-R 3'
_symmetry_space_group_name_H-M 'R -3 :H'
_audit_creation_method SHELXL
_cell_angle_alpha 90.00
_cell_angle_beta 90.00
_cell_angle_gamma 120.00
_cell_formula_units_Z 18
_cell_length_a 42.064(6)
_cell_length_b 42.064(6)
_cell_length_c 7.052(3)
_cell_measurement_reflns_used 34
_cell_measurement_temperature 293(2)
_cell_measurement_theta_max 14.77
_cell_measurement_theta_min 5.25
_cell_volume 10806(5)
_computing_cell_refinement XSCANS
_computing_data_collection 'XSCANS (Siemens, 1994)'
_computing_data_reduction 'SHELXTL (Sheldrick, 1995)'
_computing_molecular_graphics SHELXTL
_computing_publication_material SHELXTL
_computing_structure_refinement SHELXTL
_computing_structure_solution SHELXTL
_diffrn_ambient_temperature 293(2)
_diffrn_measured_fraction_theta_full .963
_diffrn_measured_fraction_theta_max .963
_diffrn_measurement_device 'Siemens P4'
_diffrn_measurement_method '2\q/\w scans'
_diffrn_radiation_monochromator graphite
_diffrn_radiation_source 'fine-focus sealed tube'
_diffrn_radiation_type MoK\a
_diffrn_radiation_wavelength .71073
_diffrn_reflns_av_R_equivalents .032
_diffrn_reflns_av_sigmaI/netI .053
_diffrn_reflns_limit_h_max 47
_diffrn_reflns_limit_h_min -1
_diffrn_reflns_limit_k_max 1
_diffrn_reflns_limit_k_min -50
_diffrn_reflns_limit_l_max 8
_diffrn_reflns_limit_l_min 0
_diffrn_reflns_number 4691
_diffrn_reflns_theta_full 25.00
_diffrn_reflns_theta_max 25
_diffrn_reflns_theta_min 1.94
_diffrn_standards_decay_% 6.0
_diffrn_standards_interval_count 97
_diffrn_standards_number 3
_exptl_absorpt_coefficient_mu .87
_exptl_absorpt_correction_T_max .707
_exptl_absorpt_correction_T_min .687
_exptl_absorpt_correction_type 'empirical via \y-scan (North et al., 1968)'
_exptl_crystal_colour red
_exptl_crystal_density_diffrn 1.385
_exptl_crystal_density_meas ?
_exptl_crystal_description prism
_exptl_crystal_F_000 4752
_exptl_crystal_size_max .8
_exptl_crystal_size_mid .4
_exptl_crystal_size_min .4
_refine_diff_density_max .69
_refine_diff_density_min -.41
_refine_ls_extinction_method none
_refine_ls_goodness_of_fit_ref 1.025
_refine_ls_hydrogen_treatment mixed
_refine_ls_matrix_type full
_refine_ls_number_parameters 298
_refine_ls_number_reflns 4077
_refine_ls_number_restraints 0
_refine_ls_restrained_S_all 1.025
_refine_ls_R_factor_all .093
_refine_ls_R_factor_gt .064
_refine_ls_shift/su_max .001
_refine_ls_shift/su_mean .000
_refine_ls_structure_factor_coef Fsqd
_refine_ls_weighting_details 'w = 1/[\s^2^(Fo^2^)+(0.0828P)^2^+52.947P] where P=(Fo^2^+2Fc^2^)/3'
_refine_ls_weighting_scheme calc
_refine_ls_wR_factor_ref .183
_reflns_number_observed 2891
_reflns_number_total 4077
_reflns_observed_criterion I>2\s(I)
_cod_data_source_file bk1502.cif
_cod_data_source_block I
_cod_depositor_comments
;
The following automatic conversions were performed:

'_exptl_crystal_density_meas' value 'not measured' was changed to '?'
- the value is perceived as not measured.

Automatic conversion script
Id: cif_fix_values 3008 2015-01-20 13:52:24Z robertas 

The following automatic conversions were performed:

'_refine_ls_weighting_scheme' value 'calc w =
1/[\s^2^(Fo^2^)+(0.0828P)^2^+52.947P] where P=(Fo^2^+2Fc^2^)/3' was
changed to 'calc'. New tag '_refine_ls_weighting_details' was
created. The value of the new tag was set to 'w =
1/[\s^2^(Fo^2^)+(0.0828P)^2^+52.947P] where P=(Fo^2^+2Fc^2^)/3'.

Automatic conversion script
Id: cif_fix_values 3143 2015-03-26 13:38:13Z robertas 
;
_cod_original_sg_symbol_H-M 'R -3'
_cod_database_code 2010788

loop_
_symmetry_equiv_pos_as_xyz
'x, y, z'
'-y, x-y, z'
'-x+y, -x, z'
'x+2/3, y+1/3, z+1/3'
'-y+2/3, x-y+1/3, z+1/3'
'-x+y+2/3, -x+1/3, z+1/3'
'x+1/3, y+2/3, z+2/3'
'-y+1/3, x-y+2/3, z+2/3'
'-x+y+1/3, -x+2/3, z+2/3'
'-x, -y, -z'
'y, -x+y, -z'
'x-y, x, -z'
'-x+2/3, -y+1/3, -z+1/3'
'y+2/3, -x+y+1/3, -z+1/3'
'x-y+2/3, x+1/3, -z+1/3'
'-x+1/3, -y+2/3, -z+2/3'
'y+1/3, -x+y+2/3, -z+2/3'
'x-y+1/3, x+2/3, -z+2/3'

loop_
_atom_site_label
_atom_site_fract_x
_atom_site_fract_y
_atom_site_fract_z
_atom_site_U_iso_or_equiv
_atom_site_adp_type
_atom_site_calc_flag
_atom_site_refinement_flags
_atom_site_occupancy
_atom_site_disorder_assembly
_atom_site_disorder_group
_atom_site_type_symbol
Co1 .589231(17) .091116(17) .22658(8) .0447(2) Uani d . 1 . . Co
O1W .54829(13) .04825(13) .3922(6) .0621(11) Uani d . 1 . . O
N1 .62390(11) .09447(12) .4060(6) .0546(11) Uani d . 1 . . N
N2 .60220(11) .05793(11) .1102(6) .0506(10) Uani d . 1 . . N
N3 .55259(11) .08704(12) .0516(5) .0511(10) Uani d . 1 . . N
N4 .57586(13) .12233(12) .3486(6) .0564(11) Uani d . 1 . . N
O1 .63312(12) .11598(12) .5592(5) .0744(12) Uani d . 1 . . O
O2 .59103(13) .13940(12) .5107(6) .0774(12) Uani d . 1 . . O
C1 .66323(16) .07027(19) .5210(9) .0769(18) Uani d . 1 . . C
H1A .6668 .0859 .6278 .115 Uiso calc R 1 . . H
H1B .6865 .0776 .4620 .115 Uiso calc R 1 . . H
H1C .6524 .0453 .5629 .115 Uiso calc R 1 . . H
C2 .63805(14) .07353(15) .3800(8) .0562(13) Uani d . 1 . . C
C3 .62570(14) .05296(15) .2041(8) .0569(13) Uani d . 1 . . C
C4 .63967(17) .02781(18) .1457(11) .0807(19) Uani d . 1 . . C
H4A .6202 .0062 .0873 .121 Uiso calc R 1 . . H
H4B .6483 .0209 .2554 .121 Uiso calc R 1 . . H
H4C .6594 .0402 .0570 .121 Uiso calc R 1 . . H
C5 .58713(17) .03999(18) -.0719(8) .0720(17) Uani d . 1 . . C
H5A .5873 .0170 -.0775 .086 Uiso calc R 1 . . H
H5B .6025 .0556 -.1739 .086 Uiso calc R 1 . . H
C6 .54836(16) .03247(16) -.0994(8) .0699(16) Uani d . 1 . . C
H6A .5381 .0171 -.2106 .084 Uiso calc R 1 . . H
H6B .5338 .0186 .0089 .084 Uiso calc R 1 . . H
C7 .54427(17) .06582(17) -.1228(8) .0674(15) Uani d . 1 . . C
H7A .5606 .0812 -.2224 .081 Uiso calc R 1 . . H
H7B .5193 .0581 -.1613 .081 Uiso calc R 1 . . H
C8 .50644(19) .1055(2) -.0171(11) .095(2) Uani d . 1 . . C
H8A .5130 .1084 -.1489 .142 Uiso calc R 1 . . H
H8B .5034 .1256 .0233 .142 Uiso calc R 1 . . H
H8C .4839 .0829 .0009 .142 Uiso calc R 1 . . H
C9 .53642(14) .10505(15) .0981(8) .0587(13) Uani d . 1 . . C
C10 .54928(16) .12543(16) .2748(8) .0620(14) Uani d . 1 . . C
C11 .5342(2) .1471(2) .3658(12) .101(2) Uani d . 1 . . C
H11A .5447 .1548 .4898 .151 Uiso calc R 1 . . H
H11B .5080 .1322 .3765 .151 Uiso calc R 1 . . H
H11C .5401 .1683 .2897 .151 Uiso calc R 1 . . H
C12 .62900(15) .13266(16) .0737(9) .0672(15) Uani d . 1 . . C
H12A .6514 .1425 .1473 .081 Uiso calc R 1 . . H
H12B .6328 .1218 -.0394 .081 Uiso calc R 1 . . H
C13 .6255(2) .16350(19) .0125(10) .089(2) Uani d . 1 . . C
H13A .6250 .1766 .1248 .106 Uiso calc R 1 . . H
H13B .6018 .1539 -.0491 .106 Uiso calc R 1 . . H
C14 .65371(18) .19045(17) -.1172(10) .0795(18) Uani d . 1 . . C
H14A .6575 .1770 -.2181 .095 Uiso calc R 1 . . H
H14B .6766 .2036 -.0475 .095 Uiso calc R 1 . . H
C15 .6458(3) .2181(2) -.2059(13) .126(3) Uani d . 1 A . C
H15A .6202 .2053 -.2432 .151 Uiso calc R 1 . . H
H15B .6485 .2354 -.1075 .151 Uiso calc R 1 . . H
C16 .6667(3) .2392(3) -.3664(17) .150(4) Uani d . 1 . . C
H16C .6623 .2233 -.4730 .180 Uiso d PR .69(5) A 2 H
H16D .6921 .2500 -.3318 .180 Uiso d PR .69(5) A 2 H
H16A .6762 .2252 -.4276 .180 Uiso d PR .31(5) A 1 H
H16B .6872 .2614 -.3196 .180 Uiso d PR .31(5) A 1 H
C17 .648(2) .243(2) -.516(6) .26(4) Uani d P .31(5) A 1 C
H17A .6363 .2228 -.6057 .389 Uiso d PR .31(5) A 1 H
H17B .6301 .2461 -.4522 .389 Uiso d PR .31(5) A 1 H
H17C .6650 .2646 -.5824 .389 Uiso d PR .31(5) A 1 H
C17' .6593(6) .2693(9) -.431(5) .184(17) Uani d P .69(5) A 2 C
H17D .6711 .2892 -.3429 .276 Uiso d PR .69(5) A 2 H
H17E .6681 .2780 -.5569 .276 Uiso d PR .69(5) A 2 H
H17F .6333 .2595 -.4267 .276 Uiso d PR .69(5) A 2 H
Cl1 .54919(4) -.03783(4) .4772(2) .0605(4) Uani d . 1 . . Cl
O11 .58291(12) -.01126(13) .5568(7) .0908(14) Uani d . 1 B 1 O
O12 .54105(18) -.02117(14) .3261(9) .131(2) Uani d . 1 B 1 O
O13 .55118(16) -.06784(15) .4145(9) .120(2) Uani d . 1 B 1 O
O14 .52138(17) -.0487(2) .6123(11) .149(3) Uani d . 1 B 1 O
H1WA .5486(17) .0298(18) .379(9) .07(2) Uiso d . 1 . . H
H1WB .529(2) .045(2) .401(11) .10(3) Uiso d . 1 . . H
H1 .615(2) .1293(19) .551(10) .11(2) Uiso d . 1 . . H

loop_
_atom_site_aniso_label
_atom_site_aniso_U_11
_atom_site_aniso_U_22
_atom_site_aniso_U_33
_atom_site_aniso_U_12
_atom_site_aniso_U_13
_atom_site_aniso_U_23
Co1 .0455(4) .0516(4) .0358(4) .0234(3) .0002(3) -.0040(3)
O1W .059(3) .065(3) .064(3) .032(2) .016(2) .010(2)
N1 .051(2) .061(3) .042(2) .021(2) -.0047(18) -.005(2)
N2 .047(2) .055(2) .045(2) .021(2) .0063(18) -.0083(19)
N3 .047(2) .060(3) .040(2) .023(2) -.0011(18) .0030(19)
N4 .070(3) .057(3) .044(2) .033(2) .005(2) -.004(2)
O1 .083(3) .090(3) .050(2) .044(3) -.021(2) -.019(2)
O2 .103(3) .079(3) .054(2) .048(3) -.007(2) -.024(2)
C1 .055(3) .096(5) .079(4) .038(3) -.001(3) .016(4)
C2 .043(3) .063(3) .056(3) .022(3) .001(2) .007(3)
C3 .047(3) .061(3) .063(3) .026(3) .011(3) .004(3)
C4 .069(4) .077(4) .111(5) .048(4) .013(4) .000(4)
C5 .078(4) .086(4) .055(3) .043(4) .000(3) -.025(3)
C6 .072(4) .071(4) .051(3) .024(3) -.005(3) -.022(3)
C7 .065(4) .081(4) .051(3) .032(3) -.012(3) -.009(3)
C8 .084(5) .095(5) .121(6) .057(4) -.013(4) .015(4)
C9 .052(3) .065(3) .063(3) .033(3) .005(3) .012(3)
C10 .070(4) .061(3) .062(3) .039(3) .015(3) .006(3)
C11 .112(6) .112(6) .118(6) .086(5) .023(5) .003(5)
C12 .048(3) .072(4) .073(4) .023(3) .006(3) .015(3)
C13 .096(5) .081(5) .087(5) .042(4) .032(4) .034(4)
C14 .074(4) .066(4) .081(4) .023(3) .014(3) .010(3)
C15 .131(8) .102(6) .118(7) .039(6) .033(6) .041(5)
C16 .152(10) .132(9) .142(9) .053(7) .028(8) .053(7)
C17 .56(12) .16(5) .11(3) .21(7) -.08(5) -.03(3)
C17' .22(2) .14(2) .20(3) .095(17) .030(17) .11(2)
Cl1 .0539(8) .0567(8) .0736(9) .0297(6) -.0053(6) .0006(7)
O11 .077(3) .090(3) .096(3) .035(3) -.021(3) -.018(3)
O12 .152(5) .084(4) .145(5) .050(4) -.079(4) -.002(3)
O13 .131(5) .095(4) .158(5) .074(4) -.038(4) -.041(4)
O14 .101(4) .146(6) .179(7) .045(4) .062(4) .028(5)

loop_
_atom_type_symbol
_atom_type_description
_atom_type_scat_dispersion_real
_atom_type_scat_dispersion_imag
_atom_type_scat_source
C C .0033 .0016 'International Tables Vol C Tables 4.2.6.8 and 6.1.1.4'
H H .0000 .0000 'International Tables Vol C Tables 4.2.6.8 and 6.1.1.4'
N N .0061 .0033 'International Tables Vol C Tables 4.2.6.8 and 6.1.1.4'
O O .0106 .0060 'International Tables Vol C Tables 4.2.6.8 and 6.1.1.4'
Cl Cl .1484 .1585 'International Tables Vol C Tables 4.2.6.8 and 6.1.1.4'
Co Co .3494 .9721 'International Tables Vol C Tables 4.2.6.8 and 6.1.1.4'

loop_
_geom_angle_atom_site_label_1
_geom_angle_atom_site_label_2
_geom_angle_atom_site_label_3
_geom_angle
_geom_angle_publ_flag
N4 Co1 N1 97.5(2) yes
N4 Co1 N3 81.31(19) yes
N1 Co1 N3 177.83(17) yes
N4 Co1 N2 177.75(18) yes
N1 Co1 N2 81.39(19) yes
N3 Co1 N2 99.68(18) yes
N4 Co1 C12 92.7(2) yes
N1 Co1 C12 91.1(2) yes
N3 Co1 C12 90.8(2) yes
N2 Co1 C12 89.3(2) yes
N4 Co1 O1W 86.7(2) yes
N1 Co1 O1W 87.86(19) yes
N3 Co1 O1W 90.23(18) yes
N2 Co1 O1W 91.29(19) yes
C12 Co1 O1W 178.7(2) yes
C2 N1 O1 119.8(4) ?
C2 N1 Co1 117.1(4) ?
O1 N1 Co1 123.1(4) ?
C3 N2 C5 122.4(5) ?
C3 N2 Co1 114.7(4) ?
C5 N2 Co1 122.9(4) ?
C9 N3 C7 122.7(5) ?
C9 N3 Co1 114.9(4) ?
C7 N3 Co1 122.4(4) ?
C10 N4 O2 119.7(5) ?
C10 N4 Co1 117.4(4) ?
O2 N4 Co1 122.7(4) ?
N1 C2 C3 112.1(5) ?
N1 C2 C1 123.3(5) ?
C3 C2 C1 124.6(5) ?
N2 C3 C2 114.6(5) ?
N2 C3 C4 125.1(5) ?
C2 C3 C4 120.3(5) ?
N2 C5 C6 111.4(4) ?
C7 C6 C5 115.7(5) ?
N3 C7 C6 112.0(5) ?
N3 C9 C10 114.5(5) ?
N3 C9 C8 124.1(6) ?
C10 C9 C8 121.4(5) ?
N4 C10 C9 111.7(5) ?
N4 C10 C11 122.7(6) ?
C9 C10 C11 125.6(6) ?
C13 C12 Co1 121.6(4) ?
C12 C13 C14 118.0(6) ?
C13 C14 C15 116.6(6) ?
C16 C15 C14 120.1(9) ?
C17 C16 C15 118(4) ?
C17 C16 C17' 46.7(19) ?
C15 C16 C17' 115.7(14) ?
O13 Cl1 O14 110.0(4) ?
O13 Cl1 O12 110.7(4) ?
O14 Cl1 O12 107.9(5) ?
O13 Cl1 O11 110.8(3) ?
O14 Cl1 O11 109.5(4) ?
O12 Cl1 O11 107.8(3) ?

loop_
_geom_bond_atom_site_label_1
_geom_bond_atom_site_label_2
_geom_bond_site_symmetry_2
_geom_bond_distance
_geom_bond_publ_flag
Co1 N1 . 1.882(4) yes
Co1 N2 . 1.919(4) yes
Co1 N3 . 1.914(4) yes
Co1 N4 . 1.876(4) yes
Co1 C12 . 2.023(5) yes
Co1 O1W . 2.116(4) yes
N1 O1 . 1.337(5) yes
N1 C2 . 1.299(7) yes
N2 C3 . 1.291(6) yes
N2 C5 . 1.464(7) yes
N3 C7 . 1.455(7) yes
N3 C9 . 1.289(7) yes
N4 O2 . 1.330(5) yes
N4 C10 . 1.298(7) yes
C1 C2 . 1.508(7) ?
C2 C3 . 1.452(8) ?
C3 C4 . 1.502(8) ?
C5 C6 . 1.510(8) ?
C6 C7 . 1.506(8) ?
C8 C9 . 1.509(8) ?
C9 C10 . 1.454(8) ?
C10 C11 . 1.492(8) ?
C12 C13 . 1.444(8) ?
C13 C14 . 1.479(8) ?
C14 C15 . 1.499(11) ?
C15 C16 . 1.435(12) ?
C16 C17 . 1.36(5) ?
C16 C17' . 1.52(2) ?
Cl1 O13 . 1.379(5) ?
Cl1 O14 . 1.396(6) ?
Cl1 O12 . 1.409(5) ?
Cl1 O11 . 1.411(4) ?

loop_
_geom_hbond_atom_site_label_D
_geom_hbond_atom_site_label_H
_geom_hbond_atom_site_label_A
_geom_hbond_site_symmetry_A
_geom_hbond_distance_DH
_geom_hbond_distance_HA
_geom_hbond_distance_DA
_geom_hbond_angle_DHA
_geom_hbond_publ_flag
O1 H1 O2 . 1.15(9) 1.31(9) 2.443(8) 167(8) yes
O1W H1WA O12 . .79(7) 2.04(7) 2.819(8) 171(8) yes
O1W H1WB O14 10_656 .75(9) 2.20(9) 2.940(10) 166(8) yes
